data_2231148
loop_
_publ_author_name
'Yang, Bao-Zhang'
'Xu, Chao'
'Duan, Tai-Ke'
'Chen, Qun'
'Zhang, Qian-Feng'

_publ_section_title
;
 Ferrocenylphosphonic acid
;
_journal_coeditor_code HY2442
_journal_issue 8
_journal_name_full 'Acta Crystallographica Section E'
_journal_page_first m1087
_journal_paper_doi 10.1107/S1600536811027206
_journal_volume 67
_journal_year 2011
_chemical_formula_iupac '[Fe (C5 H5) (C5 H6 O3 P)]'
_chemical_formula_moiety 'C10 H11 Fe O3 P'
_chemical_formula_sum 'C10 H11 Fe O3 P'
_chemical_formula_weight 266.01
_chemical_name_systematic
;
Ferrocenylphosphonic acid
;
_space_group_IT_number 148
_symmetry_cell_setting trigonal
_symmetry_space_group_name_Hall '-R 3'
_symmetry_space_group_name_H-M 'R -3 :H'
_atom_sites_solution_hydrogens geom
_atom_sites_solution_primary direct
_atom_sites_solution_secondary difmap
_audit_creation_method SHELXL-97
_cell_angle_alpha 90.00
_cell_angle_beta 90.00
_cell_angle_gamma 120.00
_cell_formula_units_Z 18
_cell_length_a 19.7329(9)
_cell_length_b 19.7329(9)
_cell_length_c 14.7338(4)
_cell_measurement_reflns_used 5069
_cell_measurement_temperature 296(2)
_cell_measurement_theta_max 22.88
_cell_measurement_theta_min 2.76
_cell_volume 4968.5(3)
_computing_cell_refinement 'SAINT (Bruker, 2007)'
_computing_data_collection 'SMART (Bruker, 2007)'
_computing_data_reduction 'SAINT (Bruker, 2007)'
_computing_molecular_graphics 'SHELXTL (Sheldrick, 2008)'
_computing_publication_material 'SHELXTL (Sheldrick, 2008)'
_computing_structure_refinement 'SHELXL97 (Sheldrick, 2008)'
_computing_structure_solution 'SHELXS97 (Sheldrick, 2008)'
_diffrn_ambient_temperature 296(2)
_diffrn_measured_fraction_theta_full 0.999
_diffrn_measured_fraction_theta_max 0.999
_diffrn_measurement_device_type 'Bruker APEX CCD'
_diffrn_measurement_method '\f and \w'
_diffrn_radiation_monochromator graphite
_diffrn_radiation_source 'fine-focus sealed tube'
_diffrn_radiation_type MoK\a
_diffrn_radiation_wavelength 0.71073
_diffrn_reflns_av_R_equivalents 0.0436
_diffrn_reflns_av_sigmaI/netI 0.0211
_diffrn_reflns_limit_h_max 25
_diffrn_reflns_limit_h_min -25
_diffrn_reflns_limit_k_max 25
_diffrn_reflns_limit_k_min -25
_diffrn_reflns_limit_l_max 19
_diffrn_reflns_limit_l_min -19
_diffrn_reflns_number 26557
_diffrn_reflns_theta_full 27.46
_diffrn_reflns_theta_max 27.46
_diffrn_reflns_theta_min 3.01
_exptl_absorpt_coefficient_mu 1.492
_exptl_absorpt_correction_T_max 0.8530
_exptl_absorpt_correction_T_min 0.7545
_exptl_absorpt_correction_type multi-scan
_exptl_absorpt_process_details '(SADABS; Sheldrick, 1996)'
_exptl_crystal_colour red
_exptl_crystal_density_diffrn 1.600
_exptl_crystal_density_method 'not measured'
_exptl_crystal_description block
_exptl_crystal_F_000 2448
_exptl_crystal_size_max 0.20
_exptl_crystal_size_mid 0.16
_exptl_crystal_size_min 0.11
_refine_diff_density_max 0.653
_refine_diff_density_min -0.508
_refine_ls_extinction_method none
_refine_ls_goodness_of_fit_ref 1.029
_refine_ls_hydrogen_treatment constr
_refine_ls_matrix_type full
_refine_ls_number_parameters 136
_refine_ls_number_reflns 2500
_refine_ls_number_restraints 0
_refine_ls_restrained_S_all 1.029
_refine_ls_R_factor_all 0.0550
_refine_ls_R_factor_gt 0.0395
_refine_ls_shift/su_max 0.001
_refine_ls_shift/su_mean 0.000
_refine_ls_structure_factor_coef Fsqd
_refine_ls_weighting_details 'calc w=1/[\s^2^(Fo^2^)+(0.0410P)^2^+9.0107P] where P=(Fo^2^+2Fc^2^)/3'
_refine_ls_weighting_scheme calc
_refine_ls_wR_factor_gt 0.0907
_refine_ls_wR_factor_ref 0.0980
_reflns_number_gt 1956
_reflns_number_total 2500
_reflns_threshold_expression I>2\s(I)
_cod_data_source_file hy2442.cif
_cod_data_source_block I
_cod_original_cell_volume 4968.5(5)
_cod_original_sg_symbol_H-M 'R -3'
_cod_database_code 2231148
_cod_database_fobs_code 2231148

loop_
_symmetry_equiv_pos_as_xyz
'x, y, z'
'-y, x-y, z'
'-x+y, -x, z'
'x+2/3, y+1/3, z+1/3'
'-y+2/3, x-y+1/3, z+1/3'
'-x+y+2/3, -x+1/3, z+1/3'
'x+1/3, y+2/3, z+2/3'
'-y+1/3, x-y+2/3, z+2/3'
'-x+y+1/3, -x+2/3, z+2/3'
'-x, -y, -z'
'y, -x+y, -z'
'x-y, x, -z'
'-x+2/3, -y+1/3, -z+1/3'
'y+2/3, -x+y+1/3, -z+1/3'
'x-y+2/3, x+1/3, -z+1/3'
'-x+1/3, -y+2/3, -z+2/3'
'y+1/3, -x+y+2/3, -z+2/3'
'x-y+1/3, x+2/3, -z+2/3'

loop_
_atom_site_type_symbol
_atom_site_label
_atom_site_fract_x
_atom_site_fract_y
_atom_site_fract_z
_atom_site_U_iso_or_equiv
_atom_site_adp_type
_atom_site_calc_flag
_atom_site_refinement_flags
_atom_site_occupancy
_atom_site_symmetry_multiplicity
Fe Fe1 0.62280(2) 0.51797(2) 0.15180(3) 0.05726(16) Uani d . 1 1
P P1 0.69358(4) 0.48371(4) -0.03885(4) 0.04430(18) Uani d . 1 1
O O1 0.61726(12) 0.41531(10) -0.06806(12) 0.0603(5) Uani d . 1 1
O O2 0.74425(14) 0.45939(14) 0.01591(14) 0.0750(7) Uani d . 1 1
H H2 0.7540 0.4309 -0.0152 0.113 Uiso calc R 1 1
O O3 0.73972(13) 0.53301(11) -0.12206(14) 0.0659(6) Uani d . 1 1
H H3 0.7485 0.5058 -0.1567 0.099 Uiso calc R 1 1
C C1 0.68160(15) 0.54767(14) 0.03269(19) 0.0503(6) Uani d . 1 1
C C2 0.73203(19) 0.59400(17) 0.1052(2) 0.0733(9) Uani d . 1 1
H H2A 0.7784 0.5961 0.1224 0.088 Uiso calc R 1 1
C C3 0.6995(3) 0.6354(2) 0.1457(3) 0.1043(17) Uani d . 1 1
H H3A 0.7200 0.6690 0.1952 0.125 Uiso calc R 1 1
C C4 0.6307(3) 0.6176(2) 0.0989(3) 0.1058(17) Uani d . 1 1
H H4 0.5984 0.6381 0.1118 0.127 Uiso calc R 1 1
C C5 0.6182(2) 0.5633(2) 0.0289(3) 0.0745(9) Uani d . 1 1
H H5 0.5766 0.5418 -0.0118 0.089 Uiso calc R 1 1
C C6 0.6355(3) 0.4572(3) 0.2550(3) 0.0955(12) Uani d . 1 1
H H6 0.6831 0.4657 0.2776 0.115 Uiso calc R 1 1
C C7 0.5957(4) 0.4929(3) 0.2849(3) 0.121(2) Uani d . 1 1
H H7 0.6112 0.5296 0.3314 0.145 Uiso calc R 1 1
C C8 0.5269(3) 0.4645(3) 0.2330(4) 0.120(2) Uani d . 1 1
H H8 0.4888 0.4788 0.2387 0.144 Uiso calc R 1 1
C C9 0.5268(2) 0.4100(2) 0.1706(3) 0.0803(10) Uani d . 1 1
H H9 0.4887 0.3818 0.1273 0.096 Uiso calc R 1 1
C C10 0.5939(2) 0.40671(18) 0.1861(2) 0.0677(8) Uani d . 1 1
H H10 0.6086 0.3752 0.1548 0.081 Uiso calc R 1 1

loop_
_atom_site_aniso_label
_atom_site_aniso_U_11
_atom_site_aniso_U_22
_atom_site_aniso_U_33
_atom_site_aniso_U_12
_atom_site_aniso_U_13
_atom_site_aniso_U_23
Fe1 0.0606(3) 0.0423(2) 0.0670(3) 0.02441(19) 0.0177(2) -0.00354(18)
P1 0.0532(4) 0.0378(3) 0.0442(4) 0.0245(3) -0.0017(3) -0.0026(3)
O1 0.0731(13) 0.0404(10) 0.0487(10) 0.0143(9) -0.0092(9) -0.0005(8)
O2 0.1037(17) 0.1009(17) 0.0606(12) 0.0813(15) -0.0152(12) -0.0171(12)
O3 0.0780(14) 0.0469(11) 0.0628(12) 0.0238(10) 0.0178(10) 0.0001(9)
C1 0.0497(14) 0.0372(13) 0.0620(16) 0.0202(11) 0.0101(12) 0.0008(11)
C2 0.0607(18) 0.0508(17) 0.081(2) 0.0074(14) 0.0152(16) -0.0202(15)
C3 0.118(3) 0.0473(19) 0.119(3) 0.020(2) 0.057(3) -0.019(2)
C4 0.138(4) 0.061(2) 0.146(4) 0.070(3) 0.084(3) 0.035(2)
C5 0.079(2) 0.068(2) 0.096(2) 0.0522(18) 0.0258(19) 0.0260(18)
C6 0.107(3) 0.098(3) 0.065(2) 0.039(3) -0.011(2) 0.005(2)
C7 0.180(6) 0.080(3) 0.076(3) 0.045(3) 0.052(3) -0.007(2)
C8 0.120(4) 0.098(3) 0.173(5) 0.076(3) 0.103(4) 0.068(3)
C9 0.060(2) 0.0574(19) 0.103(3) 0.0144(16) 0.0086(18) 0.0191(19)
C10 0.092(2) 0.0541(17) 0.0598(18) 0.0391(17) 0.0121(17) 0.0068(14)

loop_
_atom_type_symbol
_atom_type_description
_atom_type_scat_dispersion_real
_atom_type_scat_dispersion_imag
_atom_type_scat_source
C C 0.0033 0.0016 'International Tables Vol C Tables 4.2.6.8 and 6.1.1.4'
H H 0.0000 0.0000 'International Tables Vol C Tables 4.2.6.8 and 6.1.1.4'
O O 0.0106 0.0060 'International Tables Vol C Tables 4.2.6.8 and 6.1.1.4'
P P 0.1023 0.0942 'International Tables Vol C Tables 4.2.6.8 and 6.1.1.4'
Fe Fe 0.3463 0.8444 'International Tables Vol C Tables 4.2.6.8 and 6.1.1.4'

loop_
_geom_angle_atom_site_label_1
_geom_angle_atom_site_label_2
_geom_angle_atom_site_label_3
_geom_angle
C1 Fe1 C7 162.4(2)
C1 Fe1 C6 126.80(16)
C7 Fe1 C6 39.4(2)
C1 Fe1 C8 155.8(2)
C7 Fe1 C8 40.5(2)
C6 Fe1 C8 67.0(2)
C1 Fe1 C2 41.44(12)
C7 Fe1 C2 124.0(2)
C6 Fe1 C2 106.88(18)
C8 Fe1 C2 161.9(2)
C1 Fe1 C10 109.79(11)
C7 Fe1 C10 66.42(16)
C6 Fe1 C10 39.41(15)
C8 Fe1 C10 66.91(15)
C2 Fe1 C10 120.09(15)
C1 Fe1 C3 68.93(13)
C7 Fe1 C3 105.94(19)
C6 Fe1 C3 117.6(2)
C8 Fe1 C3 125.81(19)
C2 Fe1 C3 40.21(14)
C10 Fe1 C3 152.2(2)
C1 Fe1 C9 121.25(14)
C7 Fe1 C9 67.7(2)
C6 Fe1 C9 66.79(17)
C8 Fe1 C9 40.61(19)
C2 Fe1 C9 154.70(15)
C10 Fe1 C9 39.46(15)
C3 Fe1 C9 164.92(17)
C1 Fe1 C5 41.25(12)
C7 Fe1 C5 154.2(2)
C6 Fe1 C5 165.83(17)
C8 Fe1 C5 121.1(2)
C2 Fe1 C5 68.93(15)
C10 Fe1 C5 129.96(14)
C3 Fe1 C5 68.53(19)
C9 Fe1 C5 110.85(16)
C1 Fe1 C4 68.53(12)
C7 Fe1 C4 119.1(2)
C6 Fe1 C4 151.7(2)
C8 Fe1 C4 109.11(17)
C2 Fe1 C4 67.60(18)
C10 Fe1 C4 167.3(2)
C3 Fe1 C4 40.11(19)
C9 Fe1 C4 129.7(2)
C5 Fe1 C4 40.57(17)
O1 P1 O2 112.81(13)
O1 P1 O3 110.46(11)
O2 P1 O3 110.01(13)
O1 P1 C1 112.69(13)
O2 P1 C1 104.65(13)
O3 P1 C1 105.86(12)
P1 O2 H2 109.5
P1 O3 H3 109.5
C5 C1 C2 107.1(3)
C5 C1 P1 125.4(2)
C2 C1 P1 127.4(2)
C5 C1 Fe1 70.10(17)
C2 C1 Fe1 69.69(17)
P1 C1 Fe1 125.37(14)
C3 C2 C1 108.4(4)
C3 C2 Fe1 70.2(2)
C1 C2 Fe1 68.87(16)
C3 C2 H2A 125.8
C1 C2 H2A 125.8
Fe1 C2 H2A 126.7
C2 C3 C4 108.2(4)
C2 C3 Fe1 69.62(18)
C4 C3 Fe1 70.2(2)
C2 C3 H3A 125.9
C4 C3 H3A 125.9
Fe1 C3 H3A 125.9
C3 C4 C5 109.3(3)
C3 C4 Fe1 69.7(2)
C5 C4 Fe1 69.55(18)
C3 C4 H4 125.4
C5 C4 H4 125.4
Fe1 C4 H4 126.9
C4 C5 C1 107.0(4)
C4 C5 Fe1 69.9(2)
C1 C5 Fe1 68.65(17)
C4 C5 H5 126.5
C1 C5 H5 126.5
Fe1 C5 H5 126.5
C7 C6 C10 108.9(4)
C7 C6 Fe1 70.3(3)
C10 C6 Fe1 70.6(2)
C7 C6 H6 125.6
C10 C6 H6 125.6
Fe1 C6 H6 125.1
C6 C7 C8 107.9(4)
C6 C7 Fe1 70.3(2)
C8 C7 Fe1 69.9(3)
C6 C7 H7 126.0
C8 C7 H7 126.0
Fe1 C7 H7 125.3
C7 C8 C9 106.9(4)
C7 C8 Fe1 69.6(2)
C9 C8 Fe1 70.0(2)
C7 C8 H8 126.5
C9 C8 H8 126.5
Fe1 C8 H8 125.5
C10 C9 C8 107.0(4)
C10 C9 Fe1 70.09(19)
C8 C9 Fe1 69.4(2)
C10 C9 H9 126.5
C8 C9 H9 126.5
Fe1 C9 H9 125.6
C6 C10 C9 109.2(4)
C6 C10 Fe1 70.0(2)
C9 C10 Fe1 70.44(19)
C6 C10 H10 125.4
C9 C10 H10 125.4
Fe1 C10 H10 125.8

loop_
_geom_bond_atom_site_label_1
_geom_bond_atom_site_label_2
_geom_bond_distance
Fe1 C1 2.022(3)
Fe1 C7 2.028(4)
Fe1 C6 2.028(4)
Fe1 C8 2.032(4)
Fe1 C2 2.033(3)
Fe1 C10 2.037(3)
Fe1 C3 2.040(4)
Fe1 C9 2.041(3)
Fe1 C5 2.042(4)
Fe1 C4 2.046(4)
P1 O1 1.4975(19)
P1 O2 1.537(2)
P1 O3 1.547(2)
P1 C1 1.749(3)
O2 H2 0.8200
O3 H3 0.8200
C1 C5 1.432(4)
C1 C2 1.435(4)
C2 C3 1.400(5)
C2 H2A 0.9300
C3 C4 1.401(7)
C3 H3A 0.9300
C4 C5 1.417(6)
C4 H4 0.9300
C5 H5 0.9300
C6 C7 1.366(7)
C6 C10 1.371(5)
C6 H6 0.9300
C7 C8 1.407(7)
C7 H7 0.9300
C8 C9 1.414(6)
C8 H8 0.9300
C9 C10 1.377(5)
C9 H9 0.9300
C10 H10 0.9300

loop_
_geom_hbond_atom_site_label_D
_geom_hbond_atom_site_label_H
_geom_hbond_atom_site_label_A
_geom_hbond_site_symmetry_A
_geom_hbond_distance_DH
_geom_hbond_distance_HA
_geom_hbond_distance_DA
_geom_hbond_angle_DHA
O2 H2 O1 3_665 0.82 1.76 2.559(3) 165
O3 H3 O1 17_554 0.82 1.79 2.557(3) 154
